data_4325880
loop_
_publ_author_name
'Daniel J. Hutchinson'
'Lyall R. Hanton'
'Stephen C. Moratti'

_publ_contact_author 'Hanton, Lyall R.'
_publ_contact_author_email lhanton@Chemistry.otago.ac.nz
_publ_section_title
;
 Metal Ion-Controlled Self-Assembly Using Pyrimidine Hydrazone Molecular
 Strands with Terminal Hydroxymethyl Groups: A Comparison of Pb(II) and
 Zn(II) Complexes
;
_journal_name_full 'Inorganic Chemistry'
_journal_page_first 7637
_journal_page_last 7649
_journal_paper_doi 10.1021/ic200670w
_journal_volume 50
_journal_year 2011
_chemical_formula_moiety 'C22 H28 B F4 N9 O4 Zn2, 3(B F4), C H3, O'
_chemical_formula_sum 'C23 H31 B4 F16 N9 O5 Zn2'
_chemical_formula_weight 991.55
_chemical_name_systematic
;
 ?
;
_space_group_IT_number 2
_symmetry_cell_setting triclinic
_symmetry_space_group_name_Hall '-P 1'
_symmetry_space_group_name_H-M 'P -1'
_atom_sites_solution_hydrogens geom
_atom_sites_solution_primary direct
_atom_sites_solution_secondary difmap
_audit_creation_method SHELXL-97
_cell_angle_alpha 111.154(4)
_cell_angle_beta 91.646(4)
_cell_angle_gamma 102.494(4)
_cell_formula_units_Z 2
_cell_length_a 7.6091(7)
_cell_length_b 14.2283(15)
_cell_length_c 18.693(2)
_cell_measurement_reflns_used 8067
_cell_measurement_temperature 90(2)
_cell_measurement_theta_max 24.22
_cell_measurement_theta_min 2.29
_cell_volume 1830.0(3)
_computing_cell_refinement 'Bruker SMART'
_computing_data_collection 'Bruker SMART'
_computing_data_reduction 'Bruker SAINT'
_computing_molecular_graphics 'Bruker SHELXTL'
_computing_publication_material 'Bruker SHELXTL'
_computing_structure_refinement 'SHELXL-97 (Sheldrick, 1997)'
_computing_structure_solution 'SIR97 (Altomare et al., 1999)'
_diffrn_ambient_temperature 90(2)
_diffrn_measured_fraction_theta_full 0.972
_diffrn_measured_fraction_theta_max 0.972
_diffrn_measurement_device_type 'Bruker APEXII CCD area detector'
_diffrn_measurement_method 'phi and omega scans'
_diffrn_radiation_monochromator graphite
_diffrn_radiation_source 'fine-focus sealed tube'
_diffrn_radiation_type MoK\a
_diffrn_radiation_wavelength 0.71069
_diffrn_reflns_av_R_equivalents 0.0411
_diffrn_reflns_av_sigmaI/netI 0.0463
_diffrn_reflns_limit_h_max 8
_diffrn_reflns_limit_h_min -6
_diffrn_reflns_limit_k_max 16
_diffrn_reflns_limit_k_min -16
_diffrn_reflns_limit_l_max 20
_diffrn_reflns_limit_l_min -21
_diffrn_reflns_number 19047
_diffrn_reflns_theta_full 24.22
_diffrn_reflns_theta_max 24.22
_diffrn_reflns_theta_min 1.18
_diffrn_standards_number 0
_exptl_absorpt_coefficient_mu 1.442
_exptl_absorpt_correction_T_max 0.8413
_exptl_absorpt_correction_T_min 0.6364
_exptl_absorpt_correction_type multi-scan
_exptl_absorpt_process_details 'SADABS (Bruker, 2004)'
_exptl_crystal_colour 'pale yellow'
_exptl_crystal_density_diffrn 1.800
_exptl_crystal_description rhomb
_exptl_crystal_F_000 992
_exptl_crystal_size_max 0.19
_exptl_crystal_size_mid 0.18
_exptl_crystal_size_min 0.12
_refine_diff_density_max 1.648
_refine_diff_density_min -0.977
_refine_diff_density_rms 0.129
_refine_ls_extinction_method none
_refine_ls_goodness_of_fit_ref 1.047
_refine_ls_hydrogen_treatment mixed
_refine_ls_matrix_type full
_refine_ls_number_parameters 596
_refine_ls_number_reflns 5728
_refine_ls_number_restraints 5
_refine_ls_restrained_S_all 1.047
_refine_ls_R_factor_all 0.0989
_refine_ls_R_factor_gt 0.0845
_refine_ls_shift/su_max 0.017
_refine_ls_shift/su_mean 0.001
_refine_ls_structure_factor_coef Fsqd
_refine_ls_weighting_details 'calc w=1/[\s^2^(Fo^2^)+(0.1096P)^2^+14.1703P] where P=(Fo^2^+2Fc^2^)/3'
_refine_ls_weighting_scheme calc
_refine_ls_wR_factor_gt 0.2165
_refine_ls_wR_factor_ref 0.2286
_reflns_number_gt 4778
_reflns_number_total 5728
_reflns_threshold_expression >2sigma(I)
_cod_data_source_file ic200670w_si_002_1.cif
_cod_data_source_block djh088_Complex8
_cod_original_cell_volume 1829.9(3)
_cod_database_code 4325880

loop_
_symmetry_equiv_pos_as_xyz
'x, y, z'
'-x, -y, -z'

loop_
_atom_site_label
_atom_site_type_symbol
_atom_site_fract_x
_atom_site_fract_y
_atom_site_fract_z
_atom_site_U_iso_or_equiv
_atom_site_adp_type
_atom_site_occupancy
_atom_site_symmetry_multiplicity
_atom_site_calc_flag
_atom_site_refinement_flags
_atom_site_disorder_assembly
_atom_site_disorder_group
C2 C 0.6822(11) 0.5050(7) 0.6147(6) 0.050(2) Uani 1 1 d . . .
C3 C 0.5903(12) 0.4103(7) 0.5585(7) 0.059(3) Uani 1 1 d . B .
H3 H 0.5137 0.3608 0.5722 0.070 Uiso 1 1 calc R . .
C4 C 0.6143(12) 0.3912(7) 0.4827(7) 0.056(3) Uani 1 1 d . . .
H4 H 0.5548 0.3280 0.4445 0.068 Uiso 1 1 calc R B .
C5 C 0.7285(11) 0.4670(7) 0.4628(6) 0.049(2) Uani 1 1 d . B .
H5 H 0.7460 0.4556 0.4116 0.059 Uiso 1 1 calc R . .
C6 C 0.8144(10) 0.5594(6) 0.5219(5) 0.0398(19) Uani 1 1 d . . .
C7 C 0.9337(10) 0.6435(6) 0.5059(5) 0.0348(17) Uani 1 1 d . B .
H7 H 0.9536 0.6384 0.4559 0.042 Uiso 1 1 calc R . .
C8 C 1.1661(12) 0.8123(6) 0.4863(4) 0.0401(19) Uani 1 1 d . . .
H8A H 1.0555 0.7997 0.4545 0.060 Uiso 1 1 calc R . .
H8B H 1.2299 0.7603 0.4614 0.060 Uiso 1 1 calc R . .
H8C H 1.2403 0.8797 0.4938 0.060 Uiso 1 1 calc R . .
C9 C 1.1835(9) 0.8915(6) 0.6304(4) 0.0299(16) Uani 1 1 d . B .
C10 C 1.2964(10) 0.9825(6) 0.6347(4) 0.0330(16) Uani 1 1 d . . .
H10 H 1.3366 0.9921 0.5907 0.040 Uiso 1 1 calc R . .
C11 C 1.3489(10) 1.0602(6) 0.7076(4) 0.0339(17) Uani 1 1 d . B .
C12 C 1.1788(10) 0.9565(6) 0.7625(4) 0.0326(16) Uani 1 1 d . B .
C13 C 1.1173(11) 0.9396(7) 0.8335(4) 0.0420(19) Uani 1 1 d . . .
H13A H 1.2069 0.9164 0.8555 0.063 Uiso 1 1 calc R . .
H13B H 1.0044 0.8880 0.8199 0.063 Uiso 1 1 calc R . .
H13C H 1.1013 1.0037 0.8706 0.063 Uiso 1 1 calc R . .
C14 C 1.5416(13) 1.1864(7) 0.6583(5) 0.052(2) Uani 1 1 d . B .
H14A H 1.6714 1.2057 0.6684 0.078 Uiso 1 1 calc R . .
H14B H 1.4990 1.2447 0.6570 0.078 Uiso 1 1 calc R . .
H14C H 1.5049 1.1296 0.6094 0.078 Uiso 1 1 calc R . .
C15 C 1.6211(11) 1.3112(6) 0.8145(5) 0.0392(18) Uani 1 1 d . . .
H15 H 1.6808 1.3350 0.7793 0.047 Uiso 1 1 calc R . .
C16 C 1.6504(10) 1.3727(6) 0.8976(5) 0.0370(18) Uani 1 1 d . B .
C17 C 1.7714(11) 1.4682(6) 0.9293(5) 0.046(2) Uani 1 1 d . . .
H17 H 1.8389 1.4971 0.8983 0.055 Uiso 1 1 calc R . .
C18 C 1.7900(12) 1.5207(7) 1.0099(6) 0.055(2) Uani 1 1 d . . .
H18 H 1.8697 1.5857 1.0329 0.066 Uiso 1 1 calc R . .
C19 C 1.6915(12) 1.4765(7) 1.0547(5) 0.047(2) Uani 1 1 d . . .
H19 H 1.7027 1.5103 1.1080 0.057 Uiso 1 1 calc R . .
C20 C 1.5726(11) 1.3780(6) 1.0172(4) 0.0384(18) Uani 1 1 d . B .
C21 C 1.4589(12) 1.3253(7) 1.0635(5) 0.049(2) Uani 1 1 d . B .
H21A H 1.5366 1.3134 1.0997 0.059 Uiso 1 1 calc R . .
H21B H 1.3832 1.3690 1.0924 0.059 Uiso 1 1 calc R . .
C22 C 1.580(3) 1.0564(17) 0.9218(14) 0.144(9) Uani 1 1 d . B .
C23 C 1.696(3) 0.9729(18) 0.9497(14) 0.166(9) Uani 1 1 d . . .
H23A H 1.7181 0.9198 0.9041 0.250 Uiso 1 1 calc R . .
H23B H 1.6216 0.9412 0.9794 0.250 Uiso 1 1 calc R . .
H23C H 1.8095 1.0137 0.9801 0.250 Uiso 1 1 calc R . .
B1 B 0.607(3) 0.8078(18) 0.7561(13) 0.114(7) Uani 1 1 d . B .
B2 B -0.0790(18) 0.2377(14) 0.0559(9) 0.077(4) Uani 1 1 d . . .
B3 B 0.2760(16) 0.0942(9) 0.4484(7) 0.057(3) Uani 1 1 d . . .
B4 B -0.098(2) -0.4084(12) 0.2766(6) 0.073(4) Uani 1 1 d . . .
N1 N 0.7923(8) 0.5782(5) 0.5964(4) 0.0386(15) Uani 1 1 d . B .
N2 N 1.0089(8) 0.7245(5) 0.5653(4) 0.0339(14) Uani 1 1 d . . .
N3 N 1.1242(8) 0.8083(5) 0.5610(3) 0.0324(14) Uani 1 1 d . B .
N4 N 1.1220(8) 0.8768(5) 0.6943(3) 0.0316(14) Uani 1 1 d . . .
N5 N 1.2895(8) 1.0475(4) 0.7721(3) 0.0289(13) Uani 1 1 d . . .
N6 N 1.4657(9) 1.1555(5) 0.7185(3) 0.0384(15) Uani 1 1 d . . .
N7 N 1.5074(8) 1.2223(5) 0.7935(4) 0.0343(14) Uani 1 1 d . B .
N8 N 1.5523(8) 1.3297(5) 0.9419(3) 0.0351(14) Uani 1 1 d . . .
N9 N 1.5253(15) 1.0918(8) 0.9083(6) 0.050(2) Uani 1 1 d . . .
O2 O 1.3488(9) 1.2288(5) 1.0110(4) 0.0607(17) Uani 1 1 d . . .
H2 H 1.2825 1.2005 1.0350 0.073 Uiso 1 1 calc R B .
O4 O 1.1311(9) 1.2021(6) 0.8762(4) 0.0569(19) Uani 1 1 d . . .
F11 F 0.7280(7) 0.7985(4) 0.7004(3) 0.0605(14) Uani 1 1 d . . .
F12 F 0.548(2) 0.8889(15) 0.7757(7) 0.231(9) Uani 1 1 d . . .
F13 F 0.6680(15) 0.7859(8) 0.8166(5) 0.136(4) Uani 1 1 d . . .
F14 F 0.4361(13) 0.7230(13) 0.7152(10) 0.206(7) Uani 1 1 d . . .
F21 F 0.0148(10) 0.1591(8) 0.0423(6) 0.127(4) Uani 1 1 d . . .
F22 F -0.2531(10) 0.1937(8) 0.0645(6) 0.120(3) Uani 1 1 d . . .
F23 F -0.0778(8) 0.2661(5) -0.0066(3) 0.0670(16) Uani 1 1 d . . .
F24 F 0.0076(17) 0.3195(10) 0.1187(5) 0.152(4) Uani 1 1 d . . .
F33 F 0.3703(7) 0.0372(4) 0.4698(3) 0.0544(13) Uani 1 1 d . A .
F31 F 0.145(2) 0.0486(15) 0.3925(10) 0.097(7) Uani 0.620(18) 1 d P A 1
F32 F 0.273(3) 0.1842(11) 0.4925(13) 0.088(7) Uani 0.620(18) 1 d P A 1
F34 F 0.4187(16) 0.1509(10) 0.4145(11) 0.118(6) Uani 0.620(18) 1 d P A 1
F31A F 0.081(2) 0.0384(13) 0.4705(13) 0.081(7) Uani 0.380(18) 1 d P A 2
F34A F 0.235(5) 0.060(2) 0.3711(17) 0.103(12) Uani 0.380(18) 1 d P A 2
F32A F 0.231(5) 0.167(3) 0.5094(16) 0.103(15) Uani 0.380(18) 1 d P A 2
F41 F 0.0597(16) -0.3896(12) 0.3219(6) 0.193(6) Uani 1 1 d . . .
F42 F -0.173(3) -0.3329(19) 0.2976(15) 0.331(15) Uani 1 1 d . . .
F43 F -0.0307(14) -0.4069(12) 0.2162(6) 0.173(5) Uani 1 1 d . . .
F44 F -0.2007(16) -0.4780(14) 0.2877(15) 0.296(13) Uani 1 1 d . . .
Zn1 Zn 1.38251(11) 1.18060(7) 0.88210(5) 0.0352(3) Uani 1 1 d . B .
Zn2 Zn 0.93310(11) 0.72929(7) 0.67516(5) 0.0362(3) Uani 1 1 d D B .
C1 C 0.677(6) 0.522(3) 0.694(2) 0.057(8) Uani 0.630(16) 1 d P B 3
H1A H 0.7360 0.4747 0.7063 0.068 Uiso 0.630(16) 1 calc PR B 3
H1B H 0.5523 0.5074 0.7043 0.068 Uiso 0.630(16) 1 calc PR B 3
O1 O 0.7685(19) 0.6291(11) 0.7431(8) 0.086(5) Uani 0.630(16) 1 d P B 3
H1 H 0.7496 0.6396 0.7880 0.103 Uiso 0.630(16) 1 calc PR B 3
C1A C 0.651(8) 0.546(4) 0.711(3) 0.035(9) Uani 0.370(16) 1 d P B 4
H1A1 H 0.7650 0.5789 0.7445 0.042 Uiso 0.370(16) 1 calc PR B 4
H1A2 H 0.5725 0.5943 0.7241 0.042 Uiso 0.370(16) 1 calc PR B 4
O1A O 0.567(2) 0.4513(12) 0.7176(10) 0.044(5) Uani 0.370(16) 1 d P B 4
H1A3 H 0.5696 0.4031 0.6773 0.067 Uiso 0.370(16) 1 calc PR B 4
O5 O 0.0574(15) -0.1500(8) 0.2624(6) 0.130(5) Uani 1 1 d . . .
O3 O 1.1003(10) 0.6878(5) 0.7342(5) 0.073(2) Uani 1 1 d D . .
H4A H 1.095(19) 1.178(11) 0.843(8) 0.087 Uiso 1 1 d . . .
H4B H 1.083(16) 1.231(10) 0.917(8) 0.087 Uiso 1 1 d . . .
H3B H 1.200(6) 0.685(8) 0.713(3) 0.087 Uiso 1 1 d D . .
H3A H 1.123(10) 0.729(5) 0.7811(14) 0.087 Uiso 1 1 d D . .

loop_
_atom_site_aniso_label
_atom_site_aniso_U_11
_atom_site_aniso_U_22
_atom_site_aniso_U_33
_atom_site_aniso_U_23
_atom_site_aniso_U_13
_atom_site_aniso_U_12
C2 0.039(5) 0.037(5) 0.076(7) 0.030(5) -0.004(4) 0.003(4)
C3 0.043(5) 0.038(5) 0.101(9) 0.041(5) -0.013(5) 0.000(4)
C4 0.046(5) 0.031(5) 0.079(7) 0.008(4) -0.023(5) 0.010(4)
C5 0.039(5) 0.042(5) 0.064(6) 0.013(4) -0.010(4) 0.017(4)
C6 0.031(4) 0.032(4) 0.053(5) 0.010(4) -0.008(4) 0.014(3)
C7 0.038(4) 0.033(4) 0.033(4) 0.010(3) -0.001(3) 0.013(3)
C8 0.052(5) 0.040(4) 0.022(4) 0.006(3) 0.005(3) 0.008(4)
C9 0.025(4) 0.042(4) 0.023(4) 0.011(3) 0.004(3) 0.012(3)
C10 0.035(4) 0.038(4) 0.022(4) 0.010(3) 0.006(3) 0.006(3)
C11 0.030(4) 0.044(4) 0.030(4) 0.016(3) 0.006(3) 0.010(3)
C12 0.033(4) 0.038(4) 0.029(4) 0.015(3) 0.004(3) 0.010(3)
C13 0.047(5) 0.050(5) 0.024(4) 0.014(4) 0.006(3) 0.001(4)
C14 0.066(6) 0.050(5) 0.030(4) 0.014(4) 0.010(4) -0.003(4)
C15 0.040(4) 0.039(5) 0.042(5) 0.019(4) 0.010(4) 0.010(4)
C16 0.031(4) 0.030(4) 0.047(5) 0.008(4) 0.001(3) 0.012(3)
C17 0.038(4) 0.032(4) 0.061(6) 0.009(4) -0.004(4) 0.012(4)
C18 0.044(5) 0.034(5) 0.070(7) 0.001(4) -0.012(5) 0.012(4)
C19 0.045(5) 0.041(5) 0.043(5) -0.002(4) -0.010(4) 0.017(4)
C20 0.037(4) 0.038(4) 0.034(4) 0.002(3) -0.006(3) 0.021(3)
C21 0.055(5) 0.051(5) 0.033(4) 0.004(4) -0.007(4) 0.019(4)
C22 0.13(2) 0.105(17) 0.140(19) 0.013(13) 0.040(15) -0.036(13)
C23 0.19(2) 0.18(2) 0.18(2) 0.109(19) 0.038(18) 0.081(18)
B1 0.099(13) 0.161(19) 0.138(16) 0.086(15) 0.079(13) 0.088(14)
B2 0.053(7) 0.137(13) 0.082(10) 0.076(10) 0.029(7) 0.042(8)
B3 0.063(7) 0.052(7) 0.061(7) 0.022(6) -0.008(6) 0.025(6)
B4 0.096(10) 0.088(9) 0.025(5) 0.009(6) 0.006(6) 0.019(8)
N1 0.032(3) 0.033(3) 0.052(4) 0.021(3) -0.006(3) 0.003(3)
N2 0.033(3) 0.037(4) 0.034(4) 0.015(3) 0.003(3) 0.011(3)
N3 0.035(3) 0.032(3) 0.029(3) 0.011(3) 0.005(3) 0.006(3)
N4 0.031(3) 0.037(3) 0.027(3) 0.012(3) 0.004(3) 0.009(3)
N5 0.033(3) 0.030(3) 0.023(3) 0.009(3) 0.005(2) 0.006(3)
N6 0.045(4) 0.034(4) 0.025(3) 0.005(3) 0.004(3) -0.001(3)
N7 0.039(4) 0.030(3) 0.033(3) 0.010(3) 0.003(3) 0.010(3)
N8 0.036(3) 0.035(3) 0.029(3) 0.005(3) -0.002(3) 0.010(3)
N9 0.057(5) 0.048(5) 0.052(5) 0.022(4) -0.011(4) 0.025(4)
O2 0.058(4) 0.075(5) 0.042(4) 0.023(3) 0.002(3) 0.002(3)
O4 0.043(4) 0.074(5) 0.037(4) -0.003(3) -0.001(3) 0.022(3)
F11 0.050(3) 0.065(3) 0.073(4) 0.031(3) 0.014(3) 0.017(3)
F12 0.322(19) 0.35(2) 0.130(9) 0.095(11) 0.120(11) 0.278(19)
F13 0.190(10) 0.155(8) 0.102(6) 0.087(6) 0.068(7) 0.044(7)
F14 0.070(6) 0.248(16) 0.269(17) 0.081(13) 0.059(8) -0.001(8)
F21 0.087(5) 0.195(9) 0.219(10) 0.179(9) 0.087(6) 0.094(6)
F22 0.068(4) 0.196(9) 0.193(9) 0.164(8) 0.057(5) 0.064(5)
F23 0.069(4) 0.098(4) 0.069(4) 0.057(3) 0.026(3) 0.044(3)
F24 0.212(11) 0.180(10) 0.076(6) 0.076(7) 0.001(7) 0.023(9)
F33 0.057(3) 0.068(3) 0.059(3) 0.041(3) 0.012(2) 0.028(3)
F31 0.089(11) 0.100(13) 0.073(13) -0.012(9) -0.047(9) 0.047(10)
F32 0.071(10) 0.032(6) 0.137(19) 0.010(8) -0.019(11) 0.010(6)
F34 0.070(8) 0.082(8) 0.237(18) 0.099(10) 0.050(9) 0.017(6)
F31A 0.049(9) 0.061(11) 0.14(2) 0.054(11) 0.003(9) 0.009(8)
F34A 0.16(3) 0.090(15) 0.073(16) 0.069(14) -0.036(18) 0.00(2)
F32A 0.09(2) 0.20(4) 0.037(10) 0.035(16) 0.011(12) 0.10(3)
F41 0.136(9) 0.261(15) 0.091(7) -0.029(8) -0.019(6) 0.035(9)
F42 0.38(3) 0.40(3) 0.46(3) 0.30(3) 0.28(3) 0.33(3)
F43 0.108(7) 0.282(16) 0.088(7) 0.046(8) 0.012(5) 0.005(8)
F44 0.103(8) 0.288(18) 0.68(4) 0.39(3) 0.117(14) 0.059(10)
Zn1 0.0351(5) 0.0371(5) 0.0273(5) 0.0074(4) 0.0002(4) 0.0050(4)
Zn2 0.0318(5) 0.0442(6) 0.0340(5) 0.0154(4) 0.0003(4) 0.0111(4)
C1 0.064(19) 0.038(19) 0.061(18) 0.013(15) 0.028(12) 0.005(12)
O1 0.104(11) 0.085(10) 0.069(8) 0.047(7) 0.011(7) -0.008(8)
C1A 0.041(18) 0.02(2) 0.05(3) 0.005(17) 0.023(16) 0.022(13)
O1A 0.037(9) 0.045(9) 0.070(12) 0.048(9) 0.005(8) 0.001(7)
O5 0.138(9) 0.101(7) 0.108(8) -0.021(6) -0.075(7) 0.058(7)
O3 0.071(5) 0.058(4) 0.086(5) 0.041(4) -0.038(4) -0.007(4)

loop_
_atom_type_symbol
_atom_type_description
_atom_type_scat_dispersion_real
_atom_type_scat_dispersion_imag
_atom_type_scat_source
C C 0.0033 0.0016 'International Tables Vol C Tables 4.2.6.8 and 6.1.1.4'
H H 0.0000 0.0000 'International Tables Vol C Tables 4.2.6.8 and 6.1.1.4'
B B 0.0013 0.0007 'International Tables Vol C Tables 4.2.6.8 and 6.1.1.4'
N N 0.0061 0.0033 'International Tables Vol C Tables 4.2.6.8 and 6.1.1.4'
O O 0.0106 0.0060 'International Tables Vol C Tables 4.2.6.8 and 6.1.1.4'
F F 0.0171 0.0103 'International Tables Vol C Tables 4.2.6.8 and 6.1.1.4'
Zn Zn 0.2839 1.4301 'International Tables Vol C Tables 4.2.6.8 and 6.1.1.4'

loop_
_geom_angle_atom_site_label_1
_geom_angle_atom_site_label_2
_geom_angle_atom_site_label_3
_geom_angle
N1 C2 C3 121.6(10)
N1 C2 C1 117.7(18)
C3 C2 C1 120.3(18)
N1 C2 C1A 113(2)
C3 C2 C1A 125(2)
C1 C2 C1A 13(3)
C4 C3 C2 119.1(9)
C4 C3 H3 120.5
C2 C3 H3 120.5
C3 C4 C5 119.8(8)
C3 C4 H4 120.1
C5 C4 H4 120.1
C6 C5 C4 117.8(9)
C6 C5 H5 121.1
C4 C5 H5 121.1
N1 C6 C5 122.6(8)
N1 C6 C7 116.2(7)
C5 C6 C7 121.2(8)
N2 C7 C6 115.6(7)
N2 C7 H7 122.2
C6 C7 H7 122.2
N3 C8 H8A 109.5
N3 C8 H8B 109.5
H8A C8 H8B 109.5
N3 C8 H8C 109.5
H8A C8 H8C 109.5
H8B C8 H8C 109.5
C10 C9 N4 122.0(7)
C10 C9 N3 122.2(6)
N4 C9 N3 115.7(6)
C9 C10 C11 117.1(7)
C9 C10 H10 121.4
C11 C10 H10 121.4
N5 C11 C10 121.9(7)
N5 C11 N6 116.4(6)
C10 C11 N6 121.7(7)
N5 C12 N4 125.2(7)
N5 C12 C13 117.6(7)
N4 C12 C13 117.1(7)
C12 C13 H13A 109.5
C12 C13 H13B 109.5
H13A C13 H13B 109.5
C12 C13 H13C 109.5
H13A C13 H13C 109.5
H13B C13 H13C 109.5
N6 C14 H14A 109.5
N6 C14 H14B 109.5
H14A C14 H14B 109.5
N6 C14 H14C 109.5
H14A C14 H14C 109.5
H14B C14 H14C 109.5
N7 C15 C16 115.6(7)
N7 C15 H15 122.2
C16 C15 H15 122.2
N8 C16 C17 121.5(8)
N8 C16 C15 116.0(7)
C17 C16 C15 122.5(8)
C16 C17 C18 118.0(9)
C16 C17 H17 121.0
C18 C17 H17 121.0
C19 C18 C17 120.3(8)
C19 C18 H18 119.8
C17 C18 H18 119.8
C18 C19 C20 117.7(8)
C18 C19 H19 121.1
C20 C19 H19 121.1
N8 C20 C19 122.1(8)
N8 C20 C21 117.6(7)
C19 C20 C21 120.3(7)
O2 C21 C20 108.2(7)
O2 C21 H21A 110.1
C20 C21 H21A 110.1
O2 C21 H21B 110.1
C20 C21 H21B 110.1
H21A C21 H21B 108.4
N9 C22 C23 178(3)
C22 C23 H23A 109.5
C22 C23 H23B 109.5
H23A C23 H23B 109.5
C22 C23 H23C 109.5
H23A C23 H23C 109.5
H23B C23 H23C 109.5
F12 B1 F13 114.5(18)
F12 B1 F11 115.5(17)
F13 B1 F11 112.0(13)
F12 B1 F14 101.9(16)
F13 B1 F14 106.6(16)
F11 B1 F14 104.8(16)
F24 B2 F23 109.5(13)
F24 B2 F22 114.0(12)
F23 B2 F22 110.7(10)
F24 B2 F21 108.2(12)
F23 B2 F21 108.8(11)
F22 B2 F21 105.4(12)
F32 B3 F31 115.5(15)
F32 B3 F33 121.9(14)
F31 B3 F33 119.6(13)
F32 B3 F32A 24(2)
F31 B3 F32A 112.5(18)
F33 B3 F32A 112.2(17)
F32 B3 F34A 122.3(19)
F31 B3 F34A 36.0(13)
F33 B3 F34A 112.8(17)
F32A B3 F34A 135(2)
F32 B3 F34 83.4(14)
F31 B3 F34 103.2(15)
F33 B3 F34 100.4(9)
F32A B3 F34 107(2)
F34A B3 F34 69.6(16)
F32 B3 F31A 94.3(14)
F31 B3 F31A 64.0(13)
F33 B3 F31A 93.8(9)
F32A B3 F31A 73(2)
F34A B3 F31A 99.3(17)
F34 B3 F31A 164.5(11)
F44 B4 F43 130.0(18)
F44 B4 F42 105.3(17)
F43 B4 F42 105.2(16)
F44 B4 F41 105.2(15)
F43 B4 F41 98.2(13)
F42 B4 F41 112.9(18)
C2 N1 C6 119.1(7)
C2 N1 Zn2 126.1(6)
C6 N1 Zn2 114.8(5)
C7 N2 N3 123.4(7)
C7 N2 Zn2 117.6(5)
N3 N2 Zn2 118.8(5)
N2 N3 C9 115.7(6)
N2 N3 C8 120.6(6)
C9 N3 C8 123.4(6)
C12 N4 C9 116.8(6)
C12 N4 Zn2 126.5(5)
C9 N4 Zn2 116.6(5)
C12 N5 C11 116.9(6)
C12 N5 Zn1 126.4(5)
C11 N5 Zn1 116.7(5)
N7 N6 C11 114.5(6)
N7 N6 C14 119.8(6)
C11 N6 C14 125.7(6)
C15 N7 N6 122.9(7)
C15 N7 Zn1 117.2(5)
N6 N7 Zn1 119.9(5)
C20 N8 C16 120.3(7)
C20 N8 Zn1 124.2(6)
C16 N8 Zn1 115.4(5)
C22 N9 Zn1 176(2)
C21 O2 Zn1 118.4(5)
C21 O2 H2 109.5
Zn1 O2 H2 132.2
Zn1 O4 H4A 109(10)
Zn1 O4 H4B 122(8)
H4A O4 H4B 129(10)
B1 F11 Zn2 134.5(9)
N9 Zn1 O4 142.3(5)
N9 Zn1 N8 100.8(4)
O4 Zn1 N8 105.5(3)
N9 Zn1 N7 106.7(4)
O4 Zn1 N7 105.6(3)
N8 Zn1 N7 75.9(2)
N9 Zn1 N5 85.6(4)
O4 Zn1 N5 86.1(2)
N8 Zn1 N5 148.2(2)
N7 Zn1 N5 72.4(2)
N9 Zn1 O2 81.1(4)
O4 Zn1 O2 82.1(3)
N8 Zn1 O2 71.4(2)
N7 Zn1 O2 147.3(2)
N5 Zn1 O2 140.3(2)
O3 Zn2 F11 134.7(3)
O3 Zn2 N2 114.6(3)
F11 Zn2 N2 109.7(2)
O3 Zn2 N1 98.7(3)
F11 Zn2 N1 100.8(2)
N2 Zn2 N1 75.5(3)
O3 Zn2 N4 93.0(3)
F11 Zn2 N4 91.2(2)
N2 Zn2 N4 73.0(2)
N1 Zn2 N4 148.5(3)
O3 Zn2 O1 68.9(4)
F11 Zn2 O1 80.5(4)
N2 Zn2 O1 144.6(4)
N1 Zn2 O1 69.2(4)
N4 Zn2 O1 142.1(4)
C2 C1 O1 111(3)
C2 C1 H1A 109.3
O1 C1 H1A 109.3
C2 C1 H1B 109.3
O1 C1 H1B 109.3
H1A C1 H1B 108.0
C1 O1 Zn2 114.4(16)
C1 O1 H1 109.5
Zn2 O1 H1 136.1
O1A C1A C2 101(3)
O1A C1A H1A1 111.6
C2 C1A H1A1 111.6
O1A C1A H1A2 111.6
C2 C1A H1A2 111.6
H1A1 C1A H1A2 109.4
Zn2 O3 H3B 110(2)
Zn2 O3 H3A 112(2)
H3B O3 H3A 110(4)

loop_
_geom_bond_atom_site_label_1
_geom_bond_atom_site_label_2
_geom_bond_distance
C2 N1 1.342(11)
C2 C3 1.391(14)
C2 C1 1.42(4)
C2 C1A 1.73(5)
C3 C4 1.368(15)
C3 H3 0.9300
C4 C5 1.399(14)
C4 H4 0.9300
C5 C6 1.384(12)
C5 H5 0.9300
C6 N1 1.343(11)
C6 C7 1.466(12)
C7 N2 1.281(10)
C7 H7 0.9300
C8 N3 1.460(9)
C8 H8A 0.9600
C8 H8B 0.9600
C8 H8C 0.9600
C9 C10 1.363(11)
C9 N4 1.365(9)
C9 N3 1.383(9)
C10 C11 1.389(10)
C10 H10 0.9300
C11 N5 1.357(9)
C11 N6 1.393(10)
C12 N5 1.330(9)
C12 N4 1.345(10)
C12 C13 1.503(10)
C13 H13A 0.9600
C13 H13B 0.9600
C13 H13C 0.9600
C14 N6 1.441(10)
C14 H14A 0.9600
C14 H14B 0.9600
C14 H14C 0.9600
C15 N7 1.285(10)
C15 C16 1.462(12)
C15 H15 0.9300
C16 N8 1.349(10)
C16 C17 1.375(11)
C17 C18 1.407(13)
C17 H17 0.9300
C18 C19 1.368(14)
C18 H18 0.9300
C19 C20 1.406(12)
C19 H19 0.9300
C20 N8 1.313(10)
C20 C21 1.513(13)
C21 O2 1.425(11)
C21 H21A 0.9700
C21 H21B 0.9700
C22 N9 0.82(3)
C22 C23 1.83(3)
C23 H23A 0.9600
C23 H23B 0.9600
C23 H23C 0.9600
B1 F12 1.26(2)
B1 F13 1.37(2)
B1 F11 1.397(16)
B1 F14 1.53(3)
B2 F24 1.34(2)
B2 F23 1.367(13)
B2 F22 1.378(15)
B2 F21 1.405(16)
B3 F32 1.25(2)
B3 F31 1.294(19)
B3 F33 1.343(11)
B3 F32A 1.34(3)
B3 F34A 1.35(3)
B3 F34 1.504(17)
B3 F31A 1.66(2)
B4 F44 1.207(17)
B4 F43 1.257(15)
B4 F42 1.268(19)
B4 F41 1.365(17)
N1 Zn2 2.136(6)
N2 N3 1.348(9)
N2 Zn2 2.131(6)
N4 Zn2 2.173(6)
N5 Zn1 2.201(6)
N6 N7 1.360(9)
N7 Zn1 2.134(6)
N8 Zn1 2.106(6)
N9 Zn1 2.007(7)
O2 Zn1 2.294(6)
O2 H2 0.8200
O4 Zn1 2.008(7)
O4 H4A 0.62(14)
O4 H4B 0.87(13)
F11 Zn2 2.000(5)
Zn2 O3 1.974(6)
Zn2 O1 2.417(11)
C1 O1 1.46(4)
C1 H1A 0.9700
C1 H1B 0.9700
O1 H1 0.8200
C1A O1A 1.41(6)
C1A H1A1 0.9700
C1A H1A2 0.9700
O1A H1A3 0.8200
O3 H3B 0.86(2)
O3 H3A 0.85(2)
